data_7058218
loop_
_publ_author_name
'Shahrokhi, Farshid'
'Zhao, Yuming'

_publ_section_title
;
 A tetrathiafulvalene vinylogue-based double-layer polymer thin film as a
 highly sensitive and selective TNT sensor
;
_journal_issue 14
_journal_name_full 'New Journal of Chemistry'
_journal_page_first 5277
_journal_paper_doi 10.1039/C8NJ06467A
_journal_volume 43
_journal_year 2019
_chemical_formula_moiety 'C28 H18 O2'
_chemical_formula_sum 'C28 H18 O2'
_chemical_formula_weight 386.42
_space_group_crystal_system monoclinic
_space_group_IT_number 14
_space_group_name_Hall '-P 2ybc'
_space_group_name_H-M_alt 'P 1 21/c 1'
_symmetry_space_group_name_Hall '-P 2ybc'
_symmetry_space_group_name_H-M 'P 1 21/c 1'
_atom_sites_solution_hydrogens geom
_audit_creation_method SHELXL-2014/7
_audit_update_record
;
2018-08-09 deposited with the CCDC.    2019-02-26 downloaded from the CCDC.
;
_cell_angle_alpha 90
_cell_angle_beta 90.710(2)
_cell_angle_gamma 90
_cell_formula_units_Z 8
_cell_length_a 21.0049(17)
_cell_length_b 9.4507(7)
_cell_length_c 20.2923(16)
_cell_measurement_reflns_used 9926
_cell_measurement_temperature 173(2)
_cell_measurement_theta_max 29.22
_cell_measurement_theta_min 2.22
_cell_volume 4027.9(5)
_computing_cell_refinement 'Bruker SAINT'
_computing_data_collection 'Bruker APEX2'
_computing_data_reduction 'Bruker SAINT'
_computing_molecular_graphics 'Bruker SHELXTL'
_computing_publication_material 'Bruker SHELXTL'
_computing_structure_refinement 'SHELXL-2014/7 (Sheldrick, 2014)'
_computing_structure_solution 'SHELXS-97 (Sheldrick 2008)'
_diffrn_ambient_temperature 173(2)
_diffrn_measured_fraction_theta_full 1.000
_diffrn_measured_fraction_theta_max 0.995
_diffrn_measurement_device_type 'Bruker APEX-II CCD'
_diffrn_measurement_method '\f and \w scans'
_diffrn_radiation_type MoK\a
_diffrn_radiation_wavelength 0.71073
_diffrn_reflns_av_R_equivalents 0.0376
_diffrn_reflns_av_unetI/netI 0.0295
_diffrn_reflns_Laue_measured_fraction_full 1.000
_diffrn_reflns_Laue_measured_fraction_max 0.995
_diffrn_reflns_limit_h_max 28
_diffrn_reflns_limit_h_min -28
_diffrn_reflns_limit_k_max 13
_diffrn_reflns_limit_k_min -13
_diffrn_reflns_limit_l_max 27
_diffrn_reflns_limit_l_min -27
_diffrn_reflns_number 65963
_diffrn_reflns_point_group_measured_fraction_full 1.000
_diffrn_reflns_point_group_measured_fraction_max 0.995
_diffrn_reflns_theta_full 25.242
_diffrn_reflns_theta_max 29.368
_diffrn_reflns_theta_min 0.969
_exptl_absorpt_coefficient_mu 0.079
_exptl_absorpt_correction_T_max 1.000
_exptl_absorpt_correction_T_min 0.9578
_exptl_absorpt_correction_type numerical
_exptl_absorpt_process_details SADABS-2014/5
_exptl_crystal_colour yellow
_exptl_crystal_density_diffrn 1.274
_exptl_crystal_description plate
_exptl_crystal_F_000 1616
_exptl_crystal_size_max 0.467
_exptl_crystal_size_mid 0.205
_exptl_crystal_size_min 0.100
_refine_diff_density_max 0.364
_refine_diff_density_min -0.242
_refine_diff_density_rms 0.042
_refine_ls_extinction_method none
_refine_ls_goodness_of_fit_ref 1.005
_refine_ls_hydrogen_treatment constr
_refine_ls_matrix_type full
_refine_ls_number_parameters 551
_refine_ls_number_reflns 10998
_refine_ls_number_restraints 1
_refine_ls_restrained_S_all 1.009
_refine_ls_R_factor_all 0.0726
_refine_ls_R_factor_gt 0.0472
_refine_ls_shift/su_max 0.001
_refine_ls_shift/su_mean 0.000
_refine_ls_structure_factor_coef Fsqd
_refine_ls_weighting_details 'w=1/[\s^2^(Fo^2^)+(0.0709P)^2^+0.9634P] where P=(Fo^2^+2Fc^2^)/3'
_refine_ls_weighting_scheme calc
_refine_ls_wR_factor_gt 0.1181
_refine_ls_wR_factor_ref 0.1328
_reflns_Friedel_coverage 0.000
_reflns_number_gt 8015
_reflns_number_total 10998
_reflns_threshold_expression 'I > 2\s(I)'
_cod_data_source_file c8nj06467a2.cif
_cod_data_source_block farshid1_a
_cod_depositor_comments 'Adding full bibliography for 7058217--7058218.cif.'
_cod_database_code 7058218
_shelx_shelxl_version_number 2014/7
_shelx_space_group_comment
; 
The symmetry employed for this shelxl refinement is uniquely defined 
by the following loop, which should always be used as a source of 
symmetry information in preference to the above space-group names. 
They are only intended as comments. 
;
_shelx_estimated_absorpt_t_min 0.964
_shelx_estimated_absorpt_t_max 0.992

loop_
_space_group_symop_operation_xyz
'x, y, z'
'-x, y+1/2, -z+1/2'
'-x, -y, -z'
'x, -y-1/2, z-1/2'

loop_
_atom_site_label
_atom_site_type_symbol
_atom_site_fract_x
_atom_site_fract_y
_atom_site_fract_z
_atom_site_U_iso_or_equiv
_atom_site_adp_type
_atom_site_occupancy
_atom_site_site_symmetry_order
_atom_site_calc_flag
_atom_site_refinement_flags_posn
_atom_site_refinement_flags_adp
_atom_site_refinement_flags_occupancy
_atom_site_disorder_assembly
_atom_site_disorder_group
O11 O -0.01493(5) 0.18099(12) 0.75067(6) 0.0449(3) Uani 1 1 d . . . . .
O21 O 0.48008(5) 0.47098(15) 0.73502(6) 0.0518(3) Uani 1 1 d . . . . .
C011 C 0.22903(6) 0.28691(13) 0.56146(6) 0.0230(2) Uani 1 1 d . . . . .
C021 C 0.22605(6) 0.23291(13) 0.49962(6) 0.0234(2) Uani 1 1 d . . . . .
C31 C 0.16826(6) 0.18372(14) 0.46226(7) 0.0257(3) Uani 1 1 d . . . . .
C41 C 0.10366(7) 0.18281(16) 0.47754(7) 0.0335(3) Uani 1 1 d . . . . .
H41A H 0.0894 0.2212 0.5181 0.040 Uiso 1 1 calc R U . . .
C51 C 0.06028(7) 0.12491(17) 0.43258(8) 0.0399(4) Uani 1 1 d . . . . .
H51A H 0.0165 0.1213 0.4435 0.048 Uiso 1 1 calc R U . . .
C61 C 0.07964(7) 0.07248(17) 0.37235(9) 0.0412(4) Uani 1 1 d . . . . .
H61A H 0.0493 0.0313 0.3430 0.049 Uiso 1 1 calc R U . . .
C71 C 0.14338(7) 0.07991(16) 0.35465(8) 0.0368(3) Uani 1 1 d . . . . .
H71A H 0.1567 0.0481 0.3126 0.044 Uiso 1 1 calc R U . . .
C81 C 0.18726(6) 0.13485(14) 0.39976(7) 0.0282(3) Uani 1 1 d . . . . .
C91 C 0.25648(6) 0.15127(14) 0.39460(7) 0.0285(3) Uani 1 1 d . . . . .
C101 C 0.29705(7) 0.11674(17) 0.34325(7) 0.0378(3) Uani 1 1 d . . . . .
H10A H 0.2805 0.0810 0.3028 0.045 Uiso 1 1 calc R U . . .
C111 C 0.36212(7) 0.13546(17) 0.35227(7) 0.0383(3) Uani 1 1 d . . . . .
H11A H 0.3903 0.1133 0.3175 0.046 Uiso 1 1 calc R U . . .
C121 C 0.38633(7) 0.18620(16) 0.41159(7) 0.0326(3) Uani 1 1 d . . . . .
H12A H 0.4311 0.1963 0.4173 0.039 Uiso 1 1 calc R U . . .
C131 C 0.34602(6) 0.22265(14) 0.46313(7) 0.0265(3) Uani 1 1 d . . . . .
H13A H 0.3631 0.2569 0.5036 0.032 Uiso 1 1 calc R U . . .
C141 C 0.28043(6) 0.20814(13) 0.45436(6) 0.0238(3) Uani 1 1 d . . . . .
C151 C 0.17349(6) 0.28841(13) 0.60693(6) 0.0234(3) Uani 1 1 d . . . . .
C161 C 0.14977(6) 0.41543(14) 0.63155(7) 0.0288(3) Uani 1 1 d . . . . .
H16A H 0.1695 0.5024 0.6204 0.035 Uiso 1 1 calc R U . . .
C171 C 0.09712(6) 0.41471(14) 0.67255(7) 0.0297(3) Uani 1 1 d . . . . .
H17A H 0.0804 0.5015 0.6884 0.036 Uiso 1 1 calc R U . . .
C181 C 0.06883(6) 0.28736(14) 0.69039(6) 0.0252(3) Uani 1 1 d . . . . .
C191 C 0.09427(6) 0.16023(14) 0.66812(7) 0.0292(3) Uani 1 1 d . . . . .
H19A H 0.0761 0.0730 0.6815 0.035 Uiso 1 1 calc R U . . .
C201 C 0.14598(6) 0.16060(14) 0.62651(7) 0.0288(3) Uani 1 1 d . . . . .
H20A H 0.1629 0.0736 0.6112 0.035 Uiso 1 1 calc R U . . .
C211 C 0.01141(6) 0.28699(15) 0.73133(7) 0.0309(3) Uani 1 1 d . . . . .
H21A H -0.0061 0.3758 0.7434 0.037 Uiso 1 1 calc R U . . .
C221 C 0.28867(6) 0.34582(13) 0.59194(6) 0.0239(3) Uani 1 1 d . . . . .
C231 C 0.31975(7) 0.27048(15) 0.64248(7) 0.0307(3) Uani 1 1 d . . . . .
H23A H 0.3034 0.1818 0.6563 0.037 Uiso 1 1 calc R U . . .
C241 C 0.37403(7) 0.32438(16) 0.67231(7) 0.0336(3) Uani 1 1 d . . . . .
H24A H 0.3951 0.2721 0.7061 0.040 Uiso 1 1 calc R U . . .
C251 C 0.39801(6) 0.45577(15) 0.65289(7) 0.0301(3) Uani 1 1 d . . . . .
C261 C 0.36740(7) 0.53057(15) 0.60257(7) 0.0329(3) Uani 1 1 d . . . . .
H26A H 0.3838 0.6193 0.5888 0.039 Uiso 1 1 calc R U . . .
C271 C 0.31290(6) 0.47613(14) 0.57238(7) 0.0295(3) Uani 1 1 d . . . . .
H27A H 0.2921 0.5280 0.5383 0.035 Uiso 1 1 calc R U . . .
C281 C 0.45459(7) 0.51832(18) 0.68592(8) 0.0400(4) Uani 1 1 d . . . . .
H28A H 0.4722 0.6016 0.6673 0.048 Uiso 1 1 calc R U . . .
C21 C 0.51042(8) 0.29702(19) 0.55154(8) 0.0446(4) Uani 0.557(4) 1 d D . P A 1
H21B H 0.4834 0.2208 0.5635 0.054 Uiso 0.557(4) 1 calc R U P A 1
O1 O 0.49458(10) 0.3535(2) 0.50599(11) 0.0521(8) Uani 0.557(4) 1 d D . P A 1
C21A C 0.51042(8) 0.29702(19) 0.55154(8) 0.0446(4) Uani 0.443(4) 1 d D . P A 2
H21C H 0.5003 0.3765 0.5247 0.054 Uiso 0.443(4) 1 calc R U P A 2
O1A O 0.48046(12) 0.2066(3) 0.54416(14) 0.0468(9) Uani 0.443(4) 1 d D . P A 2
O2 O 0.98222(5) 0.35305(13) 0.54164(6) 0.0446(3) Uani 1 1 d . . . . .
C1 C 0.72807(6) 0.36577(13) 0.72377(6) 0.0244(3) Uani 1 1 d . . . . .
C2 C 0.72817(6) 0.35708(13) 0.79053(6) 0.0228(2) Uani 1 1 d . . . . .
C3 C 0.67332(6) 0.37476(13) 0.83601(6) 0.0241(3) Uani 1 1 d . . . . .
C4 C 0.60930(6) 0.40691(14) 0.82429(7) 0.0292(3) Uani 1 1 d . . . . .
H4A H 0.5930 0.4132 0.7805 0.035 Uiso 1 1 calc R U . . .
C5 C 0.56985(7) 0.42961(15) 0.87780(8) 0.0342(3) Uani 1 1 d . . . . .
H5A H 0.5261 0.4496 0.8701 0.041 Uiso 1 1 calc R U . . .
C6 C 0.59296(7) 0.42377(15) 0.94213(8) 0.0347(3) Uani 1 1 d . . . . .
H6A H 0.5650 0.4404 0.9777 0.042 Uiso 1 1 calc R U . . .
C7 C 0.65664(7) 0.39376(15) 0.95493(7) 0.0302(3) Uani 1 1 d . . . . .
H7A H 0.6727 0.3902 0.9989 0.036 Uiso 1 1 calc R U . . .
C8 C 0.69635(6) 0.36903(13) 0.90164(6) 0.0249(3) Uani 1 1 d . . . . .
C9 C 0.76496(6) 0.33975(13) 0.90072(6) 0.0237(3) Uani 1 1 d . . . . .
C10 C 0.80769(6) 0.31834(15) 0.95258(7) 0.0298(3) Uani 1 1 d . . . . .
H10B H 0.7939 0.3222 0.9969 0.036 Uiso 1 1 calc R U . . .
C11 C 0.87132(7) 0.29110(16) 0.93816(7) 0.0323(3) Uani 1 1 d . . . . .
H11B H 0.9014 0.2785 0.9730 0.039 Uiso 1 1 calc R U . . .
C12 C 0.89090(6) 0.28232(14) 0.87306(7) 0.0274(3) Uani 1 1 d . . . . .
H12B H 0.9342 0.2620 0.8640 0.033 Uiso 1 1 calc R U . . .
C13 C 0.84826(6) 0.30272(13) 0.82080(6) 0.0242(3) Uani 1 1 d . . . . .
H13B H 0.8621 0.2953 0.7766 0.029 Uiso 1 1 calc R U . . .
C14 C 0.78478(6) 0.33428(13) 0.83437(6) 0.0225(2) Uani 1 1 d . . . . .
C15 C 0.66992(6) 0.35338(14) 0.68133(6) 0.0257(3) Uani 1 1 d . . . . .
C16 C 0.65783(7) 0.44974(17) 0.63052(7) 0.0354(3) Uani 1 1 d . . . . .
H16B H 0.6856 0.5278 0.6244 0.042 Uiso 1 1 calc R U . . .
C17 C 0.60556(7) 0.43212(17) 0.58901(8) 0.0380(3) Uani 1 1 d . . . . .
H17B H 0.5973 0.4988 0.5549 0.046 Uiso 1 1 calc R U . . .
C18 C 0.56509(7) 0.31714(16) 0.59705(7) 0.0317(3) Uani 1 1 d . . . . .
C19 C 0.57685(7) 0.22067(16) 0.64744(8) 0.0372(3) Uani 1 1 d . . . . .
H19B H 0.5492 0.1423 0.6532 0.045 Uiso 1 1 calc R U . . .
C20 C 0.62877(7) 0.23856(15) 0.68913(7) 0.0334(3) Uani 1 1 d . . . . .
H20B H 0.6366 0.1721 0.7234 0.040 Uiso 1 1 calc R U . . .
C22 C 0.78806(6) 0.38535(14) 0.68596(6) 0.0249(3) Uani 1 1 d . . . . .
C23 C 0.82099(7) 0.51376(14) 0.68890(7) 0.0289(3) Uani 1 1 d . . . . .
H23B H 0.8058 0.5884 0.7158 0.035 Uiso 1 1 calc R U . . .
C24 C 0.87601(7) 0.53242(15) 0.65247(7) 0.0302(3) Uani 1 1 d . . . . .
H24B H 0.8977 0.6206 0.6538 0.036 Uiso 1 1 calc R U . . .
C25 C 0.89944(6) 0.42251(15) 0.61410(6) 0.0280(3) Uani 1 1 d . . . . .
C26 C 0.86686(7) 0.29341(15) 0.61175(7) 0.0303(3) Uani 1 1 d . . . . .
H26B H 0.8832 0.2173 0.5865 0.036 Uiso 1 1 calc R U . . .
C27 C 0.81111(7) 0.27647(15) 0.64609(7) 0.0293(3) Uani 1 1 d . . . . .
H27B H 0.7882 0.1901 0.6426 0.035 Uiso 1 1 calc R U . . .
C28 C 0.95810(7) 0.44338(17) 0.57543(7) 0.0353(3) Uani 1 1 d . . . . .
H28B H 0.9781 0.5335 0.5773 0.042 Uiso 1 1 calc R U . . .

loop_
_atom_site_aniso_label
_atom_site_aniso_U_11
_atom_site_aniso_U_22
_atom_site_aniso_U_33
_atom_site_aniso_U_23
_atom_site_aniso_U_13
_atom_site_aniso_U_12
O11 0.0413(6) 0.0457(6) 0.0483(7) 0.0023(5) 0.0206(5) -0.0050(5)
O21 0.0339(6) 0.0783(9) 0.0431(7) -0.0111(6) -0.0083(5) 0.0002(6)
C011 0.0227(6) 0.0233(6) 0.0232(6) 0.0020(5) 0.0029(5) 0.0019(5)
C021 0.0215(6) 0.0247(6) 0.0239(6) 0.0024(5) 0.0016(5) 0.0026(5)
C31 0.0237(6) 0.0253(6) 0.0281(7) 0.0027(5) -0.0021(5) 0.0019(5)
C41 0.0259(7) 0.0408(8) 0.0336(8) 0.0051(6) -0.0004(6) 0.0027(6)
C51 0.0247(7) 0.0460(9) 0.0487(9) 0.0084(7) -0.0085(6) -0.0011(6)
C61 0.0356(8) 0.0380(8) 0.0496(10) 0.0000(7) -0.0176(7) -0.0018(6)
C71 0.0402(8) 0.0340(7) 0.0360(8) -0.0062(6) -0.0096(6) 0.0053(6)
C81 0.0294(7) 0.0268(6) 0.0284(7) -0.0011(5) -0.0037(5) 0.0037(5)
C91 0.0307(7) 0.0288(6) 0.0260(7) -0.0021(5) 0.0003(5) 0.0046(5)
C101 0.0407(8) 0.0468(9) 0.0258(7) -0.0089(6) 0.0024(6) 0.0082(7)
C111 0.0387(8) 0.0467(9) 0.0297(7) -0.0036(6) 0.0111(6) 0.0095(7)
C121 0.0264(7) 0.0377(7) 0.0337(8) 0.0015(6) 0.0080(6) 0.0048(6)
C131 0.0258(6) 0.0297(6) 0.0241(6) 0.0000(5) 0.0025(5) 0.0021(5)
C141 0.0252(6) 0.0241(6) 0.0220(6) 0.0014(5) 0.0028(5) 0.0033(5)
C151 0.0232(6) 0.0263(6) 0.0208(6) 0.0003(5) 0.0020(5) 0.0024(5)
C161 0.0314(7) 0.0232(6) 0.0321(7) -0.0011(5) 0.0085(5) -0.0018(5)
C171 0.0310(7) 0.0262(6) 0.0320(7) -0.0045(5) 0.0078(5) 0.0027(5)
C181 0.0248(6) 0.0292(6) 0.0215(6) 0.0009(5) 0.0027(5) 0.0016(5)
C191 0.0306(7) 0.0260(6) 0.0312(7) 0.0048(5) 0.0068(5) -0.0004(5)
C201 0.0315(7) 0.0234(6) 0.0317(7) 0.0010(5) 0.0085(5) 0.0044(5)
C211 0.0280(7) 0.0363(7) 0.0286(7) -0.0017(6) 0.0068(5) 0.0015(6)
C221 0.0246(6) 0.0268(6) 0.0203(6) -0.0031(5) 0.0044(5) 0.0019(5)
C231 0.0339(7) 0.0314(7) 0.0269(7) 0.0032(5) 0.0001(5) -0.0025(6)
C241 0.0344(7) 0.0406(8) 0.0259(7) 0.0023(6) -0.0029(6) 0.0017(6)
C251 0.0255(6) 0.0350(7) 0.0300(7) -0.0087(6) 0.0021(5) 0.0014(5)
C261 0.0303(7) 0.0274(7) 0.0410(8) -0.0011(6) 0.0023(6) -0.0015(5)
C271 0.0292(7) 0.0269(6) 0.0324(7) 0.0029(5) 0.0001(5) 0.0024(5)
C281 0.0286(7) 0.0446(9) 0.0469(9) -0.0134(7) 0.0008(7) 0.0011(6)
C21 0.0385(9) 0.0533(10) 0.0416(10) -0.0106(8) -0.0123(7) 0.0119(8)
O1 0.0463(13) 0.0579(14) 0.0515(15) 0.0112(11) -0.0239(10) -0.0011(10)
C21A 0.0385(9) 0.0533(10) 0.0416(10) -0.0106(8) -0.0123(7) 0.0119(8)
O1A 0.0356(14) 0.0512(17) 0.0534(18) -0.0066(13) -0.0118(12) -0.0136(12)
O2 0.0353(6) 0.0576(7) 0.0410(6) -0.0061(5) 0.0093(5) -0.0003(5)
C1 0.0246(6) 0.0245(6) 0.0241(6) 0.0019(5) -0.0005(5) -0.0024(5)
C2 0.0218(6) 0.0232(6) 0.0235(6) 0.0016(5) 0.0000(5) -0.0024(5)
C3 0.0242(6) 0.0223(6) 0.0258(6) 0.0012(5) 0.0024(5) -0.0025(5)
C4 0.0258(6) 0.0294(7) 0.0325(7) 0.0010(5) -0.0005(5) 0.0005(5)
C5 0.0239(6) 0.0340(7) 0.0449(9) 0.0001(6) 0.0060(6) 0.0037(5)
C6 0.0344(7) 0.0316(7) 0.0384(8) -0.0016(6) 0.0140(6) 0.0020(6)
C7 0.0338(7) 0.0306(7) 0.0262(7) -0.0013(5) 0.0058(5) -0.0022(6)
C8 0.0255(6) 0.0233(6) 0.0258(6) 0.0011(5) 0.0026(5) -0.0030(5)
C9 0.0246(6) 0.0238(6) 0.0229(6) 0.0021(5) 0.0012(5) -0.0041(5)
C10 0.0302(7) 0.0379(7) 0.0215(6) 0.0036(5) 0.0012(5) -0.0035(6)
C11 0.0288(7) 0.0396(8) 0.0284(7) 0.0039(6) -0.0058(5) -0.0013(6)
C12 0.0225(6) 0.0294(6) 0.0303(7) 0.0020(5) -0.0003(5) 0.0000(5)
C13 0.0251(6) 0.0255(6) 0.0219(6) 0.0005(5) 0.0023(5) -0.0016(5)
C14 0.0242(6) 0.0215(5) 0.0218(6) 0.0017(5) -0.0001(5) -0.0023(5)
C15 0.0257(6) 0.0303(6) 0.0210(6) 0.0005(5) -0.0003(5) -0.0001(5)
C16 0.0329(7) 0.0404(8) 0.0327(8) 0.0127(6) -0.0033(6) -0.0053(6)
C17 0.0349(8) 0.0476(9) 0.0315(8) 0.0131(7) -0.0055(6) 0.0013(7)
C18 0.0295(7) 0.0375(7) 0.0281(7) -0.0050(6) -0.0048(5) 0.0046(6)
C19 0.0386(8) 0.0302(7) 0.0425(9) 0.0001(6) -0.0107(7) -0.0072(6)
C20 0.0374(8) 0.0302(7) 0.0323(7) 0.0058(6) -0.0084(6) -0.0061(6)
C22 0.0264(6) 0.0296(6) 0.0186(6) 0.0035(5) -0.0018(5) -0.0020(5)
C23 0.0314(7) 0.0272(6) 0.0281(7) -0.0004(5) 0.0027(5) -0.0019(5)
C24 0.0311(7) 0.0284(7) 0.0311(7) 0.0021(5) 0.0002(5) -0.0060(5)
C25 0.0280(7) 0.0355(7) 0.0206(6) 0.0037(5) -0.0005(5) -0.0020(5)
C26 0.0364(7) 0.0327(7) 0.0220(6) -0.0033(5) 0.0036(5) -0.0017(6)
C27 0.0341(7) 0.0288(7) 0.0252(7) -0.0006(5) 0.0021(5) -0.0067(5)
C28 0.0303(7) 0.0453(8) 0.0304(7) 0.0026(6) 0.0025(6) -0.0045(6)

loop_
_atom_type_symbol
_atom_type_description
_atom_type_scat_dispersion_real
_atom_type_scat_dispersion_imag
_atom_type_scat_source
C C 0.0033 0.0016 'International Tables Vol C Tables 4.2.6.8 and 6.1.1.4'
H H 0.0000 0.0000 'International Tables Vol C Tables 4.2.6.8 and 6.1.1.4'
O O 0.0106 0.0060 'International Tables Vol C Tables 4.2.6.8 and 6.1.1.4'

loop_
_geom_angle_atom_site_label_1
_geom_angle_atom_site_label_2
_geom_angle_atom_site_label_3
_geom_angle
C021 C011 C151 123.17(12)
C021 C011 C221 123.44(11)
C151 C011 C221 113.35(10)
C011 C021 C141 126.99(12)
C011 C021 C31 127.85(11)
C141 C021 C31 105.15(10)
C41 C31 C81 118.94(13)
C41 C31 C021 132.35(13)
C81 C31 C021 108.67(11)
C51 C41 C31 119.11(14)
C51 C41 H41A 120.4
C31 C41 H41A 120.4
C61 C51 C41 121.45(14)
C61 C51 H51A 119.3
C41 C51 H51A 119.3
C51 C61 C71 120.24(14)
C51 C61 H61A 119.9
C71 C61 H61A 119.9
C81 C71 C61 118.71(14)
C81 C71 H71A 120.6
C61 C71 H71A 120.6
C71 C81 C31 121.38(13)
C71 C81 C91 129.90(13)
C31 C81 C91 108.71(12)
C101 C91 C141 121.08(13)
C101 C91 C81 130.13(13)
C141 C91 C81 108.76(11)
C111 C101 C91 118.82(14)
C111 C101 H10A 120.6
C91 C101 H10A 120.6
C121 C111 C101 120.56(13)
C121 C111 H11A 119.7
C101 C111 H11A 119.7
C111 C121 C131 121.08(13)
C111 C121 H12A 119.5
C131 C121 H12A 119.5
C141 C131 C121 119.17(13)
C141 C131 H13A 120.4
C121 C131 H13A 120.4
C131 C141 C91 119.20(12)
C131 C141 C021 131.96(12)
C91 C141 C021 108.69(11)
C161 C151 C201 119.41(11)
C161 C151 C011 120.91(11)
C201 C151 C011 119.66(11)
C171 C161 C151 119.99(12)
C171 C161 H16A 120.0
C151 C161 H16A 120.0
C181 C171 C161 120.29(12)
C181 C171 H17A 119.9
C161 C171 H17A 119.9
C171 C181 C191 119.66(11)
C171 C181 C211 120.25(12)
C191 C181 C211 120.08(12)
C201 C191 C181 120.20(12)
C201 C191 H19A 119.9
C181 C191 H19A 119.9
C191 C201 C151 120.36(12)
C191 C201 H20A 119.8
C151 C201 H20A 119.8
O11 C211 C181 124.39(13)
O11 C211 H21A 117.8
C181 C211 H21A 117.8
C271 C221 C231 119.28(12)
C271 C221 C011 121.19(12)
C231 C221 C011 119.51(12)
C241 C231 C221 120.48(13)
C241 C231 H23A 119.8
C221 C231 H23A 119.8
C231 C241 C251 120.14(13)
C231 C241 H24A 119.9
C251 C241 H24A 119.9
C261 C251 C241 119.51(13)
C261 C251 C281 119.35(14)
C241 C251 C281 121.12(14)
C271 C261 C251 120.36(13)
C271 C261 H26A 119.8
C251 C261 H26A 119.8
C261 C271 C221 120.23(13)
C261 C271 H27A 119.9
C221 C271 H27A 119.9
O21 C281 C251 124.71(16)
O21 C281 H28A 117.6
C251 C281 H28A 117.6
O1 C21 C18 132.7(2)
O1 C21 H21B 113.6
C18 C21 H21B 113.6
O1A C21A C18 129.9(2)
O1A C21A H21C 115.1
C18 C21A H21C 115.1
C2 C1 C15 124.28(12)
C2 C1 C22 121.93(11)
C15 C1 C22 113.77(11)
C1 C2 C14 126.54(11)
C1 C2 C3 128.16(12)
C14 C2 C3 105.23(10)
C4 C3 C8 119.14(12)
C4 C3 C2 131.87(12)
C8 C3 C2 108.68(11)
C5 C4 C3 118.85(13)
C5 C4 H4A 120.6
C3 C4 H4A 120.6
C6 C5 C4 121.56(13)
C6 C5 H5A 119.2
C4 C5 H5A 119.2
C5 C6 C7 120.58(13)
C5 C6 H6A 119.7
C7 C6 H6A 119.7
C6 C7 C8 118.26(13)
C6 C7 H7A 120.9
C8 C7 H7A 120.9
C7 C8 C3 121.60(12)
C7 C8 C9 129.69(12)
C3 C8 C9 108.67(11)
C10 C9 C14 121.35(12)
C10 C9 C8 130.02(12)
C14 C9 C8 108.63(11)
C9 C10 C11 118.65(12)
C9 C10 H10B 120.7
C11 C10 H10B 120.7
C12 C11 C10 120.35(13)
C12 C11 H11B 119.8
C10 C11 H11B 119.8
C11 C12 C13 121.32(12)
C11 C12 H12B 119.3
C13 C12 H12B 119.3
C12 C13 C14 119.06(12)
C12 C13 H13B 120.5
C14 C13 H13B 120.5
C13 C14 C9 119.22(11)
C13 C14 C2 131.97(11)
C9 C14 C2 108.69(11)
C16 C15 C20 118.87(13)
C16 C15 C1 121.04(12)
C20 C15 C1 119.95(12)
C17 C16 C15 120.39(14)
C17 C16 H16B 119.8
C15 C16 H16B 119.8
C16 C17 C18 120.24(13)
C16 C17 H17B 119.9
C18 C17 H17B 119.9
C19 C18 C17 119.71(13)
C19 C18 C21 120.35(14)
C17 C18 C21 119.93(14)
C19 C18 C21A 120.35(14)
C17 C18 C21A 119.93(14)
C20 C19 C18 120.11(14)
C20 C19 H19B 119.9
C18 C19 H19B 119.9
C19 C20 C15 120.67(13)
C19 C20 H20B 119.7
C15 C20 H20B 119.7
C23 C22 C27 119.25(12)
C23 C22 C1 120.36(12)
C27 C22 C1 120.38(12)
C24 C23 C22 120.10(13)
C24 C23 H23B 120.0
C22 C23 H23B 120.0
C23 C24 C25 120.30(12)
C23 C24 H24B 119.8
C25 C24 H24B 119.8
C24 C25 C26 119.58(12)
C24 C25 C28 119.93(13)
C26 C25 C28 120.49(13)
C27 C26 C25 120.12(13)
C27 C26 H26B 119.9
C25 C26 H26B 119.9
C26 C27 C22 120.58(12)
C26 C27 H27B 119.7
C22 C27 H27B 119.7
O2 C28 C25 124.25(14)
O2 C28 H28B 117.9
C25 C28 H28B 117.9

loop_
_geom_bond_atom_site_label_1
_geom_bond_atom_site_label_2
_geom_bond_distance
O11 C211 1.2121(17)
O21 C281 1.211(2)
C011 C021 1.3554(18)
C011 C151 1.4964(16)
C011 C221 1.4977(18)
C021 C141 1.4931(17)
C021 C31 1.4972(18)
C31 C41 1.3958(18)
C31 C81 1.4118(19)
C41 C51 1.393(2)
C41 H41A 0.9500
C51 C61 1.385(2)
C51 H51A 0.9500
C61 C71 1.392(2)
C61 H61A 0.9500
C71 C81 1.391(2)
C71 H71A 0.9500
C81 C91 1.4673(19)
C91 C101 1.3931(19)
C91 C141 1.4132(19)
C101 C111 1.388(2)
C101 H10A 0.9500
C111 C121 1.386(2)
C111 H11A 0.9500
C121 C131 1.3968(18)
C121 H12A 0.9500
C131 C141 1.3938(18)
C131 H13A 0.9500
C151 C161 1.3946(18)
C151 C201 1.3987(18)
C161 C171 1.3922(18)
C161 H16A 0.9500
C171 C181 1.3921(18)
C171 H17A 0.9500
C181 C191 1.3925(18)
C181 C211 1.4730(17)
C191 C201 1.3840(18)
C191 H19A 0.9500
C201 H20A 0.9500
C211 H21A 0.9500
C221 C271 1.3922(18)
C221 C231 1.4029(19)
C231 C241 1.382(2)
C231 H23A 0.9500
C241 C251 1.399(2)
C241 H24A 0.9500
C251 C261 1.393(2)
C251 C281 1.480(2)
C261 C271 1.390(2)
C261 H26A 0.9500
C271 H27A 0.9500
C281 H28A 0.9500
C21 O1 1.114(2)
C21 C18 1.477(2)
C21 H21B 0.9500
C21A O1A 1.071(3)
C21A C18 1.477(2)
C21A H21C 0.9500
O2 C28 1.2099(19)
C1 C2 1.3571(18)
C1 C15 1.4904(18)
C1 C22 1.4949(17)
C2 C14 1.4918(17)
C2 C3 1.4945(17)
C3 C4 1.3960(18)
C3 C8 1.4123(18)
C4 C5 1.391(2)
C4 H4A 0.9500
C5 C6 1.388(2)
C5 H5A 0.9500
C6 C7 1.389(2)
C6 H6A 0.9500
C7 C8 1.3936(18)
C7 H7A 0.9500
C8 C9 1.4678(18)
C9 C10 1.3894(18)
C9 C14 1.4151(17)
C10 C11 1.3958(19)
C10 H10B 0.9500
C11 C12 1.3910(19)
C11 H11B 0.9500
C12 C13 1.3931(18)
C12 H12B 0.9500
C13 C14 1.3971(17)
C13 H13B 0.9500
C15 C16 1.3966(19)
C15 C20 1.3975(19)
C16 C17 1.386(2)
C16 H16B 0.9500
C17 C18 1.390(2)
C17 H17B 0.9500
C18 C19 1.390(2)
C19 C20 1.382(2)
C19 H19B 0.9500
C20 H20B 0.9500
C22 C23 1.3978(18)
C22 C27 1.3992(19)
C23 C24 1.3908(19)
C23 H23B 0.9500
C24 C25 1.392(2)
C24 H24B 0.9500
C25 C26 1.3995(19)
C25 C28 1.4823(19)
C26 C27 1.3794(19)
C26 H26B 0.9500
C27 H27B 0.9500
C28 H28B 0.9500

loop_
_geom_torsion_atom_site_label_1
_geom_torsion_atom_site_label_2
_geom_torsion_atom_site_label_3
_geom_torsion_atom_site_label_4
_geom_torsion
C151 C011 C021 C141 -170.73(12)
C221 C011 C021 C141 6.8(2)
C151 C011 C021 C31 8.4(2)
C221 C011 C021 C31 -173.97(12)
C011 C021 C31 C41 2.4(2)
C141 C021 C31 C41 -178.23(14)
C011 C021 C31 C81 -179.70(13)
C141 C021 C31 C81 -0.38(14)
C81 C31 C41 C51 4.3(2)
C021 C31 C41 C51 -177.99(14)
C31 C41 C51 C61 -2.1(2)
C41 C51 C61 C71 -1.6(2)
C51 C61 C71 C81 2.9(2)
C61 C71 C81 C31 -0.5(2)
C61 C71 C81 C91 178.29(14)
C41 C31 C81 C71 -3.1(2)
C021 C31 C81 C71 178.73(12)
C41 C31 C81 C91 177.86(12)
C021 C31 C81 C91 -0.33(15)
C71 C81 C91 C101 0.2(3)
C31 C81 C91 C101 179.11(15)
C71 C81 C91 C141 -177.99(14)
C31 C81 C91 C141 0.96(15)
C141 C91 C101 C111 1.8(2)
C81 C91 C101 C111 -176.19(15)
C91 C101 C111 C121 0.7(2)
C101 C111 C121 C131 -1.4(2)
C111 C121 C131 C141 -0.3(2)
C121 C131 C141 C91 2.67(19)
C121 C131 C141 C021 177.68(13)
C101 C91 C141 C131 -3.5(2)
C81 C91 C141 C131 174.89(11)
C101 C91 C141 C021 -179.54(13)
C81 C91 C141 C021 -1.20(15)
C011 C021 C141 C131 4.9(2)
C31 C021 C141 C131 -174.43(13)
C011 C021 C141 C91 -179.69(13)
C31 C021 C141 C91 0.97(14)
C021 C011 C151 C161 -120.28(15)
C221 C011 C151 C161 61.91(16)
C021 C011 C151 C201 61.46(18)
C221 C011 C151 C201 -116.34(13)
C201 C151 C161 C171 -3.3(2)
C011 C151 C161 C171 178.48(12)
C151 C161 C171 C181 1.5(2)
C161 C171 C181 C191 1.3(2)
C161 C171 C181 C211 -177.26(13)
C171 C181 C191 C201 -2.4(2)
C211 C181 C191 C201 176.23(13)
C181 C191 C201 C151 0.6(2)
C161 C151 C201 C191 2.2(2)
C011 C151 C201 C191 -179.48(12)
C171 C181 C211 O11 -177.63(14)
C191 C181 C211 O11 3.8(2)
C021 C011 C221 C271 73.44(17)
C151 C011 C221 C271 -108.77(13)
C021 C011 C221 C231 -108.46(15)
C151 C011 C221 C231 69.34(15)
C271 C221 C231 C241 -0.4(2)
C011 C221 C231 C241 -178.53(12)
C221 C231 C241 C251 0.9(2)
C231 C241 C251 C261 -1.1(2)
C231 C241 C251 C281 177.53(13)
C241 C251 C261 C271 0.8(2)
C281 C251 C261 C271 -177.78(13)
C251 C261 C271 C221 -0.4(2)
C231 C221 C271 C261 0.16(19)
C011 C221 C271 C261 178.27(12)
C261 C251 C281 O21 170.70(15)
C241 C251 C281 O21 -7.9(2)
C15 C1 C2 C14 164.38(12)
C22 C1 C2 C14 -14.0(2)
C15 C1 C2 C3 -18.8(2)
C22 C1 C2 C3 162.83(12)
C1 C2 C3 C4 -1.6(2)
C14 C2 C3 C4 175.75(13)
C1 C2 C3 C8 -174.97(13)
C14 C2 C3 C8 2.38(13)
C8 C3 C4 C5 -1.25(19)
C2 C3 C4 C5 -174.05(13)
C3 C4 C5 C6 1.3(2)
C4 C5 C6 C7 -0.5(2)
C5 C6 C7 C8 -0.4(2)
C6 C7 C8 C3 0.4(2)
C6 C7 C8 C9 177.90(13)
C4 C3 C8 C7 0.43(19)
C2 C3 C8 C7 174.78(12)
C4 C3 C8 C9 -177.55(11)
C2 C3 C8 C9 -3.20(14)
C7 C8 C9 C10 5.4(2)
C3 C8 C9 C10 -176.78(13)
C7 C8 C9 C14 -174.95(13)
C3 C8 C9 C14 2.82(14)
C14 C9 C10 C11 0.0(2)
C8 C9 C10 C11 179.60(13)
C9 C10 C11 C12 -1.5(2)
C10 C11 C12 C13 1.1(2)
C11 C12 C13 C14 0.8(2)
C12 C13 C14 C9 -2.22(18)
C12 C13 C14 C2 -177.80(13)
C10 C9 C14 C13 1.84(19)
C8 C9 C14 C13 -177.80(11)
C10 C9 C14 C2 178.37(12)
C8 C9 C14 C2 -1.27(14)
C1 C2 C14 C13 -7.3(2)
C3 C2 C14 C13 175.29(13)
C1 C2 C14 C9 176.77(12)
C3 C2 C14 C9 -0.64(13)
C2 C1 C15 C16 133.13(15)
C22 C1 C15 C16 -48.38(17)
C2 C1 C15 C20 -51.29(19)
C22 C1 C15 C20 127.20(14)
C20 C15 C16 C17 0.6(2)
C1 C15 C16 C17 176.19(14)
C15 C16 C17 C18 -0.9(2)
C16 C17 C18 C19 0.8(2)
C16 C17 C18 C21 -178.41(15)
C16 C17 C18 C21A -178.41(15)
O1 C21 C18 C19 -173.6(2)
O1 C21 C18 C17 5.6(3)
O1A C21A C18 C19 -12.7(3)
O1A C21A C18 C17 166.5(3)
C17 C18 C19 C20 -0.4(2)
C21 C18 C19 C20 178.79(14)
C21A C18 C19 C20 178.79(14)
C18 C19 C20 C15 0.1(2)
C16 C15 C20 C19 -0.2(2)
C1 C15 C20 C19 -175.86(14)
C2 C1 C22 C23 -69.87(17)
C15 C1 C22 C23 111.60(14)
C2 C1 C22 C27 111.55(15)
C15 C1 C22 C27 -66.98(16)
C27 C22 C23 C24 0.0(2)
C1 C22 C23 C24 -178.58(12)
C22 C23 C24 C25 -1.5(2)
C23 C24 C25 C26 0.8(2)
C23 C24 C25 C28 179.98(13)
C24 C25 C26 C27 1.5(2)
C28 C25 C26 C27 -177.77(13)
C25 C26 C27 C22 -2.9(2)
C23 C22 C27 C26 2.2(2)
C1 C22 C27 C26 -179.20(12)
C24 C25 C28 O2 178.84(14)
C26 C25 C28 O2 -1.9(2)
